data_4035747
loop_
_publ_author_name
'Ma, Tsz-Kan'
'Elliott, Daniel C.'
'Reid, Stephanie'
'White, Andrew J. P.'
'Parsons, Philip J.'
'Barrett, Anthony G. M.'

_publ_section_title
;
 Meroterpenoid Synthesis via Sequential Polyketide Aromatization and
 Cationic Polyene Cyclization: Total Syntheses of (+)-Hongoquercin A and B
 and Related Meroterpenoids.
;
_journal_issue 21
_journal_name_full 'The Journal of organic chemistry'
_journal_page_first 13276
_journal_page_last 13286
_journal_paper_doi 10.1021/acs.joc.8b02095
_journal_volume 83
_journal_year 2018
_chemical_formula_moiety 'C21 H27 I O4'
_chemical_formula_sum 'C21 H27 I O4'
_chemical_formula_weight 470.32
_space_group_crystal_system triclinic
_space_group_IT_number 2
_space_group_name_Hall '-P 1'
_space_group_name_H-M_alt 'P -1'
_atom_sites_solution_hydrogens geom
_audit_creation_method SHELXL-2014/7
_cell_angle_alpha 82.833(4)
_cell_angle_beta 82.432(4)
_cell_angle_gamma 65.736(6)
_cell_formula_units_Z 4
_cell_length_a 11.9049(8)
_cell_length_b 13.0663(7)
_cell_length_c 14.3669(6)
_cell_measurement_reflns_used 3602
_cell_measurement_temperature 173(2)
_cell_measurement_theta_max 27.3740
_cell_measurement_theta_min 2.9170
_cell_volume 2013.5(2)
_computing_cell_refinement 'CrysAlisPro, Rigaku OD'
_computing_data_collection 'CrysAlisPro, Rigaku OD'
_computing_data_reduction 'CrysAlisPro, Rigaku OD'
_computing_molecular_graphics 'Bruker SHELXTL'
_computing_publication_material 'CIFTAB-2014 (Sheldrick, 2014)'
_computing_structure_refinement 'SHELXL-2014/7 (Sheldrick, 2014)'
_computing_structure_solution 'SHELXS-2014 (Sheldrick, 2014)'
_diffrn_ambient_temperature 173(2)
_diffrn_detector_area_resol_mean 16.0382
_diffrn_measured_fraction_theta_full 0.986
_diffrn_measured_fraction_theta_max 0.804
_diffrn_measurement_device_type 'Agilent Xcalibur 3 E'
_diffrn_measurement_method 'omega scans'
_diffrn_radiation_type MoK\a
_diffrn_radiation_wavelength 0.71073
_diffrn_reflns_av_R_equivalents 0.0227
_diffrn_reflns_av_unetI/netI 0.0546
_diffrn_reflns_Laue_measured_fraction_full 0.986
_diffrn_reflns_Laue_measured_fraction_max 0.804
_diffrn_reflns_limit_h_max 14
_diffrn_reflns_limit_h_min -13
_diffrn_reflns_limit_k_max 11
_diffrn_reflns_limit_k_min -15
_diffrn_reflns_limit_l_max 17
_diffrn_reflns_limit_l_min -15
_diffrn_reflns_number 11767
_diffrn_reflns_point_group_measured_fraction_full 0.986
_diffrn_reflns_point_group_measured_fraction_max 0.804
_diffrn_reflns_theta_full 25.242
_diffrn_reflns_theta_max 28.183
_diffrn_reflns_theta_min 2.467
_diffrn_source 'Enhance (Mo) X-ray Source'
_exptl_absorpt_coefficient_mu 1.613
_exptl_absorpt_correction_T_max 0.904
_exptl_absorpt_correction_T_min 0.565
_exptl_absorpt_correction_type analytical
_exptl_absorpt_process_details
; 
CrysAlisPro 1.171.38.43 (Rigaku Oxford Diffraction, 2015) 
Analytical numeric absorption correction using a multifaceted crystal 
model based on expressions derived by R.C. Clark & J.S. Reid. 
(Clark, R. C. & Reid, J. S. (1995). Acta Cryst. A51, 887-897) 
Empirical absorption correction using spherical harmonics, 
implemented in SCALE3 ABSPACK scaling algorithm. 
;
_exptl_crystal_colour Colourless
_exptl_crystal_density_diffrn 1.552
_exptl_crystal_description tablets
_exptl_crystal_F_000 952
_exptl_crystal_size_max 0.49
_exptl_crystal_size_mid 0.32
_exptl_crystal_size_min 0.07
_refine_diff_density_max 1.392
_refine_diff_density_min -0.951
_refine_diff_density_rms 0.104
_refine_ls_extinction_method none
_refine_ls_goodness_of_fit_ref 1.065
_refine_ls_hydrogen_treatment constr
_refine_ls_matrix_type full
_refine_ls_number_parameters 481
_refine_ls_number_reflns 7953
_refine_ls_number_restraints 0
_refine_ls_restrained_S_all 1.065
_refine_ls_R_factor_all 0.0607
_refine_ls_R_factor_gt 0.0432
_refine_ls_shift/su_max 0.002
_refine_ls_shift/su_mean 0.000
_refine_ls_structure_factor_coef Fsqd
_refine_ls_weighting_details 'w=1/[\s^2^(Fo^2^)+(0.0346P)^2^+2.7259P] where P=(Fo^2^+2Fc^2^)/3'
_refine_ls_weighting_scheme calc
_refine_ls_wR_factor_gt 0.0921
_refine_ls_wR_factor_ref 0.1035
_reflns_Friedel_coverage 0.000
_reflns_number_gt 6250
_reflns_number_total 7953
_reflns_threshold_expression 'I > 2\s(I)'
_cod_data_source_file jo8b02095_si_004.cif
_cod_data_source_block 43
_cod_database_code 4035747
_shelx_shelxl_version_number 2014/7
_shelx_space_group_comment
; 
The symmetry employed for this shelxl refinement is uniquely defined 
by the following loop, which should always be used as a source of 
symmetry information in preference to the above space-group names. 
They are only intended as comments. 
;

loop_
_space_group_symop_operation_xyz
'x, y, z'
'-x, -y, -z'

loop_
_atom_site_label
_atom_site_type_symbol
_atom_site_fract_x
_atom_site_fract_y
_atom_site_fract_z
_atom_site_U_iso_or_equiv
_atom_site_adp_type
_atom_site_occupancy
_atom_site_site_symmetry_order
_atom_site_calc_flag
_atom_site_refinement_flags_posn
_atom_site_refinement_flags_adp
O1A O 0.1247(3) 0.5901(3) 0.0987(2) 0.0396(9) Uani 1 1 d . .
C1A C 0.1345(4) 0.6096(4) 0.1764(3) 0.0281(10) Uani 1 1 d . .
O2A O 0.0278(3) 0.6622(3) 0.2314(2) 0.0284(7) Uani 1 1 d . .
C3A C 0.0350(4) 0.6704(4) 0.3296(3) 0.0250(9) Uani 1 1 d . .
O4A O 0.1289(2) 0.7104(3) 0.3373(2) 0.0245(7) Uani 1 1 d . .
C5A C 0.2420(4) 0.6462(4) 0.2942(3) 0.0222(9) Uani 1 1 d . .
C6A C 0.3452(4) 0.6467(4) 0.3301(3) 0.0242(9) Uani 1 1 d . .
C7A C 0.3318(4) 0.7124(4) 0.4128(3) 0.0266(10) Uani 1 1 d . .
H7A H 0.2697 0.7016 0.4615 0.032 Uiso 1 1 calc R U
H7B H 0.3024 0.7936 0.3922 0.032 Uiso 1 1 calc R U
C8A C 0.4563(3) 0.6731(4) 0.4547(3) 0.0216(9) Uani 1 1 d . .
H8A H 0.4725 0.5953 0.4840 0.026 Uiso 1 1 calc R U
C9A C 0.4550(4) 0.7416(4) 0.5382(3) 0.0264(10) Uani 1 1 d . .
C10A C 0.5862(4) 0.6833(4) 0.5714(3) 0.0252(9) Uani 1 1 d . .
H10A H 0.5991 0.6042 0.5944 0.030 Uiso 1 1 calc R U
I10A I 0.61467(3) 0.76075(3) 0.68740(2) 0.03760(11) Uani 1 1 d . .
C11A C 0.6885(4) 0.6774(4) 0.4943(3) 0.0265(10) Uani 1 1 d . .
H11A H 0.7698 0.6417 0.5207 0.032 Uiso 1 1 calc R U
H11B H 0.6769 0.7543 0.4676 0.032 Uiso 1 1 calc R U
C12A C 0.6851(4) 0.6084(4) 0.4169(3) 0.0261(10) Uani 1 1 d . .
H12A H 0.7513 0.6052 0.3663 0.031 Uiso 1 1 calc R U
H12B H 0.7016 0.5305 0.4434 0.031 Uiso 1 1 calc R U
C13A C 0.5624(4) 0.6577(4) 0.3755(3) 0.0244(9) Uani 1 1 d . .
O14A O 0.5677(2) 0.5711(3) 0.3178(2) 0.0293(7) Uani 1 1 d . .
C15A C 0.4595(4) 0.5821(4) 0.2867(3) 0.0252(10) Uani 1 1 d . .
C16A C 0.4714(4) 0.5199(4) 0.2105(3) 0.0291(10) Uani 1 1 d . .
H16A H 0.5516 0.4744 0.1842 0.035 Uiso 1 1 calc R U
C17A C 0.3686(4) 0.5233(4) 0.1728(3) 0.0273(10) Uani 1 1 d . .
C18A C 0.2505(4) 0.5890(4) 0.2163(3) 0.0255(10) Uani 1 1 d . .
C19A C -0.0856(4) 0.7609(4) 0.3631(3) 0.0317(11) Uani 1 1 d . .
H19A H -0.0929 0.8335 0.3304 0.048 Uiso 1 1 calc R U
H19B H -0.0883 0.7647 0.4311 0.048 Uiso 1 1 calc R U
H19C H -0.1542 0.7435 0.3496 0.048 Uiso 1 1 calc R U
C20A C 0.0627(4) 0.5568(4) 0.3839(3) 0.0322(11) Uani 1 1 d . .
H20A H -0.0029 0.5317 0.3779 0.048 Uiso 1 1 calc R U
H20B H 0.0668 0.5633 0.4505 0.048 Uiso 1 1 calc R U
H20C H 0.1421 0.5019 0.3583 0.048 Uiso 1 1 calc R U
C21A C 0.4169(4) 0.8686(4) 0.5119(3) 0.0346(11) Uani 1 1 d . .
H21A H 0.4859 0.8811 0.4746 0.052 Uiso 1 1 calc R U
H21B H 0.3957 0.9083 0.5695 0.052 Uiso 1 1 calc R U
H21C H 0.3451 0.8973 0.4750 0.052 Uiso 1 1 calc R U
C22A C 0.3601(4) 0.7276(4) 0.6168(3) 0.0328(11) Uani 1 1 d . .
H22A H 0.2763 0.7719 0.5980 0.049 Uiso 1 1 calc R U
H22B H 0.3699 0.7540 0.6749 0.049 Uiso 1 1 calc R U
H22C H 0.3738 0.6480 0.6274 0.049 Uiso 1 1 calc R U
C23A C 0.5474(4) 0.7623(4) 0.3082(3) 0.0344(11) Uani 1 1 d . .
H23A H 0.6113 0.7417 0.2553 0.052 Uiso 1 1 calc R U
H23B H 0.5557 0.8192 0.3419 0.052 Uiso 1 1 calc R U
H23C H 0.4655 0.7930 0.2844 0.052 Uiso 1 1 calc R U
C24A C 0.3856(5) 0.4588(5) 0.0885(3) 0.0391(12) Uani 1 1 d . .
H24A H 0.3422 0.4085 0.1027 0.059 Uiso 1 1 calc R U
H24B H 0.4739 0.4143 0.0733 0.059 Uiso 1 1 calc R U
H24C H 0.3518 0.5118 0.0346 0.059 Uiso 1 1 calc R U
O1B O 0.0322(3) 0.6636(3) 0.6012(2) 0.0438(9) Uani 1 1 d . .
C1B C 0.0564(4) 0.6689(4) 0.6792(3) 0.0312(11) Uani 1 1 d . .
O2B O 0.0950(3) 0.5720(3) 0.7367(2) 0.0314(7) Uani 1 1 d . .
C3B C 0.1069(4) 0.5774(4) 0.8347(3) 0.0261(10) Uani 1 1 d . .
O4B O 0.1740(3) 0.6469(3) 0.8390(2) 0.0263(7) Uani 1 1 d . .
C5B C 0.1210(4) 0.7527(4) 0.7951(3) 0.0239(9) Uani 1 1 d . .
C6B C 0.1394(4) 0.8387(4) 0.8301(3) 0.0231(9) Uani 1 1 d . .
C7B C 0.2137(4) 0.8170(4) 0.9129(3) 0.0248(9) Uani 1 1 d . .
H7BA H 0.3026 0.7764 0.8932 0.030 Uiso 1 1 calc R U
H7BB H 0.1890 0.7690 0.9629 0.030 Uiso 1 1 calc R U
C8B C 0.1928(4) 0.9283(4) 0.9518(3) 0.0212(9) Uani 1 1 d . .
H8B H 0.1057 0.9568 0.9813 0.025 Uiso 1 1 calc R U
C9B C 0.2734(4) 0.9158(4) 1.0339(3) 0.0236(9) Uani 1 1 d . .
C10B C 0.2314(4) 1.0360(4) 1.0637(3) 0.0259(10) Uani 1 1 d . .
H10B H 0.1415 1.0625 1.0858 0.031 Uiso 1 1 calc R U
I10B I 0.32667(3) 1.04435(3) 1.18092(2) 0.03587(10) Uani 1 1 d . .
C11B C 0.2444(4) 1.1203(4) 0.9850(3) 0.0283(10) Uani 1 1 d . .
H11C H 0.3317 1.0951 0.9584 0.034 Uiso 1 1 calc R U
H11D H 0.2193 1.1946 1.0099 0.034 Uiso 1 1 calc R U
C12B C 0.1617(4) 1.1300(4) 0.9081(3) 0.0272(10) Uani 1 1 d . .
H12C H 0.0741 1.1607 0.9341 0.033 Uiso 1 1 calc R U
H12D H 0.1718 1.1832 0.8556 0.033 Uiso 1 1 calc R U
C13B C 0.1934(4) 1.0174(4) 0.8712(3) 0.0225(9) Uani 1 1 d . .
O14B O 0.0906(3) 1.0381(3) 0.8147(2) 0.0274(7) Uani 1 1 d . .
C15B C 0.0840(4) 0.9453(4) 0.7852(3) 0.0227(9) Uani 1 1 d . .
C16B C 0.0137(4) 0.9656(4) 0.7092(3) 0.0288(10) Uani 1 1 d . .
H16B H -0.0248 1.0404 0.6819 0.035 Uiso 1 1 calc R U
C17B C -0.0011(4) 0.8795(4) 0.6730(3) 0.0285(10) Uani 1 1 d . .
C18B C 0.0552(4) 0.7692(4) 0.7167(3) 0.0254(10) Uani 1 1 d . .
C19B C 0.1883(4) 0.4606(4) 0.8703(3) 0.0333(11) Uani 1 1 d . .
H19D H 0.2681 0.4357 0.8323 0.050 Uiso 1 1 calc R U
H19E H 0.1484 0.4092 0.8656 0.050 Uiso 1 1 calc R U
H19F H 0.2014 0.4606 0.9362 0.050 Uiso 1 1 calc R U
C20B C -0.0184(4) 0.6245(4) 0.8889(3) 0.0336(11) Uani 1 1 d . .
H20D H -0.0083 0.6308 0.9543 0.050 Uiso 1 1 calc R U
H20E H -0.0605 0.5742 0.8877 0.050 Uiso 1 1 calc R U
H20F H -0.0678 0.6991 0.8601 0.050 Uiso 1 1 calc R U
C21B C 0.4134(4) 0.8601(4) 1.0076(3) 0.0316(11) Uani 1 1 d . .
H21D H 0.4328 0.7927 0.9747 0.047 Uiso 1 1 calc R U
H21E H 0.4568 0.8387 1.0650 0.047 Uiso 1 1 calc R U
H21F H 0.4400 0.9132 0.9664 0.047 Uiso 1 1 calc R U
C22B C 0.2402(4) 0.8417(4) 1.1152(3) 0.0341(11) Uani 1 1 d . .
H22D H 0.1502 0.8717 1.1295 0.051 Uiso 1 1 calc R U
H22E H 0.2793 0.8417 1.1712 0.051 Uiso 1 1 calc R U
H22F H 0.2700 0.7646 1.0968 0.051 Uiso 1 1 calc R U
C23B C 0.3103(4) 0.9838(4) 0.8023(3) 0.0314(11) Uani 1 1 d . .
H23D H 0.3313 0.9082 0.7830 0.047 Uiso 1 1 calc R U
H23E H 0.3789 0.9839 0.8331 0.047 Uiso 1 1 calc R U
H23F H 0.2953 1.0377 0.7467 0.047 Uiso 1 1 calc R U
C24B C -0.0742(5) 0.9051(5) 0.5888(3) 0.0397(12) Uani 1 1 d . .
H24D H -0.1121 0.9868 0.5739 0.060 Uiso 1 1 calc R U
H24E H -0.1392 0.8763 0.6031 0.060 Uiso 1 1 calc R U
H24F H -0.0190 0.8690 0.5347 0.060 Uiso 1 1 calc R U

loop_
_atom_site_aniso_label
_atom_site_aniso_U_11
_atom_site_aniso_U_22
_atom_site_aniso_U_33
_atom_site_aniso_U_23
_atom_site_aniso_U_13
_atom_site_aniso_U_12
O1A 0.047(2) 0.058(2) 0.0251(18) -0.0063(17) -0.0082(14) -0.0297(18)
C1A 0.036(3) 0.034(3) 0.025(2) 0.000(2) -0.0026(18) -0.025(2)
O2A 0.0334(17) 0.039(2) 0.0205(16) 0.0018(14) -0.0085(12) -0.0212(15)
C3A 0.032(2) 0.031(3) 0.022(2) 0.0060(19) -0.0067(17) -0.023(2)
O4A 0.0215(15) 0.0296(18) 0.0273(16) -0.0049(13) -0.0022(11) -0.0145(13)
C5A 0.024(2) 0.025(2) 0.020(2) 0.0008(18) -0.0014(16) -0.0138(18)
C6A 0.029(2) 0.029(3) 0.019(2) -0.0046(19) -0.0019(16) -0.0156(19)
C7A 0.024(2) 0.029(3) 0.029(2) -0.011(2) -0.0002(17) -0.0107(19)
C8A 0.021(2) 0.024(2) 0.022(2) -0.0060(18) 0.0005(15) -0.0119(18)
C9A 0.026(2) 0.035(3) 0.025(2) -0.007(2) -0.0002(17) -0.018(2)
C10A 0.030(2) 0.026(2) 0.023(2) -0.0055(19) -0.0030(17) -0.0135(19)
I10A 0.03650(18) 0.0480(2) 0.03363(19) -0.01642(15) -0.00551(13) -0.01785(15)
C11A 0.026(2) 0.032(3) 0.024(2) -0.004(2) -0.0024(16) -0.0136(19)
C12A 0.023(2) 0.030(3) 0.026(2) -0.009(2) 0.0024(16) -0.0109(19)
C13A 0.021(2) 0.031(3) 0.024(2) -0.0091(19) 0.0000(16) -0.0119(19)
O14A 0.0240(16) 0.037(2) 0.0307(18) -0.0155(15) 0.0017(12) -0.0134(14)
C15A 0.025(2) 0.030(3) 0.025(2) -0.0063(19) -0.0001(16) -0.0150(19)
C16A 0.029(2) 0.034(3) 0.027(2) -0.012(2) 0.0034(17) -0.015(2)
C17A 0.035(2) 0.029(3) 0.023(2) -0.0042(19) -0.0003(17) -0.018(2)
C18A 0.037(2) 0.032(3) 0.017(2) -0.0019(19) -0.0019(17) -0.023(2)
C19A 0.028(2) 0.044(3) 0.028(3) -0.001(2) -0.0022(18) -0.020(2)
C20A 0.041(3) 0.041(3) 0.023(2) 0.001(2) -0.0074(18) -0.025(2)
C21A 0.035(3) 0.030(3) 0.040(3) -0.012(2) -0.007(2) -0.010(2)
C22A 0.027(2) 0.050(3) 0.027(3) -0.018(2) 0.0053(18) -0.019(2)
C23A 0.037(3) 0.040(3) 0.030(3) -0.004(2) -0.0002(19) -0.020(2)
C24A 0.047(3) 0.048(3) 0.032(3) -0.014(2) -0.004(2) -0.025(3)
O1B 0.075(3) 0.048(2) 0.0241(19) -0.0064(16) -0.0095(16) -0.038(2)
C1B 0.039(3) 0.038(3) 0.024(3) -0.009(2) 0.0042(19) -0.024(2)
O2B 0.0456(19) 0.0308(19) 0.0261(17) -0.0123(15) 0.0033(13) -0.0228(15)
C3B 0.035(2) 0.028(3) 0.023(2) -0.0092(19) 0.0012(17) -0.020(2)
O4B 0.0300(16) 0.0236(17) 0.0296(17) -0.0062(14) -0.0016(12) -0.0143(13)
C5B 0.021(2) 0.026(2) 0.026(2) -0.0087(19) 0.0030(16) -0.0094(18)
C6B 0.023(2) 0.029(3) 0.023(2) -0.0059(19) -0.0013(16) -0.0149(18)
C7B 0.030(2) 0.022(2) 0.026(2) -0.0003(18) -0.0077(17) -0.0140(19)
C8B 0.020(2) 0.024(2) 0.023(2) -0.0049(18) -0.0008(15) -0.0115(17)
C9B 0.029(2) 0.020(2) 0.023(2) -0.0001(18) -0.0057(16) -0.0109(18)
C10B 0.023(2) 0.031(3) 0.027(2) -0.007(2) -0.0037(16) -0.0119(19)
I10B 0.0440(2) 0.0417(2) 0.03066(18) -0.00664(14) -0.01102(13) -0.02264(15)
C11B 0.034(2) 0.025(3) 0.031(3) -0.008(2) -0.0065(18) -0.015(2)
C12B 0.033(2) 0.021(2) 0.029(2) -0.0009(19) -0.0090(18) -0.0116(19)
C13B 0.022(2) 0.025(2) 0.024(2) -0.0027(18) -0.0045(16) -0.0113(18)
O14B 0.0296(16) 0.0248(17) 0.0315(18) -0.0008(14) -0.0123(12) -0.0123(13)
C15B 0.027(2) 0.022(2) 0.023(2) -0.0031(18) -0.0023(16) -0.0135(18)
C16B 0.034(2) 0.031(3) 0.025(2) 0.001(2) -0.0066(18) -0.016(2)
C17B 0.031(2) 0.040(3) 0.021(2) -0.003(2) -0.0029(17) -0.021(2)
C18B 0.031(2) 0.034(3) 0.020(2) -0.0061(19) 0.0023(16) -0.022(2)
C19B 0.044(3) 0.027(3) 0.033(3) -0.006(2) -0.002(2) -0.019(2)
C20B 0.039(3) 0.038(3) 0.029(3) -0.007(2) 0.0059(19) -0.022(2)
C21B 0.028(2) 0.031(3) 0.036(3) -0.008(2) -0.0072(18) -0.009(2)
C22B 0.049(3) 0.039(3) 0.024(3) -0.001(2) -0.006(2) -0.028(2)
C23B 0.034(3) 0.038(3) 0.027(2) -0.002(2) 0.0018(18) -0.021(2)
C24B 0.051(3) 0.047(3) 0.033(3) 0.001(2) -0.016(2) -0.029(3)

loop_
_atom_type_symbol
_atom_type_description
_atom_type_scat_dispersion_real
_atom_type_scat_dispersion_imag
_atom_type_scat_source
C C 0.0033 0.0016 'International Tables Vol C Tables 4.2.6.8 and 6.1.1.4'
H H 0.0000 0.0000 'International Tables Vol C Tables 4.2.6.8 and 6.1.1.4'
I I -0.4742 1.8119 'International Tables Vol C Tables 4.2.6.8 and 6.1.1.4'
O O 0.0106 0.0060 'International Tables Vol C Tables 4.2.6.8 and 6.1.1.4'

loop_
_geom_angle_atom_site_label_1
_geom_angle_atom_site_label_2
_geom_angle_atom_site_label_3
_geom_angle
O1A C1A O2A 117.3(4)
O1A C1A C18A 126.5(4)
O2A C1A C18A 116.1(4)
C1A O2A C3A 118.9(3)
O4A C3A O2A 109.0(3)
O4A C3A C19A 106.2(4)
O2A C3A C19A 106.5(3)
O4A C3A C20A 111.1(3)
O2A C3A C20A 110.0(4)
C19A C3A C20A 113.8(4)
C5A O4A C3A 113.3(3)
O4A C5A C18A 120.7(3)
O4A C5A C6A 116.3(4)
C18A C5A C6A 123.0(4)
C15A C6A C5A 116.4(4)
C15A C6A C7A 122.2(4)
C5A C6A C7A 121.3(4)
C6A C7A C8A 110.4(3)
C7A C8A C13A 110.6(3)
C7A C8A C9A 114.7(3)
C13A C8A C9A 115.5(3)
C22A C9A C21A 107.8(4)
C22A C9A C10A 109.9(4)
C21A C9A C10A 112.7(4)
C22A C9A C8A 107.0(3)
C21A C9A C8A 114.2(4)
C10A C9A C8A 105.0(3)
C11A C10A C9A 114.0(4)
C11A C10A I10A 106.8(3)
C9A C10A I10A 113.9(3)
C10A C11A C12A 109.3(3)
C13A C12A C11A 112.1(3)
O14A C13A C12A 104.3(3)
O14A C13A C23A 106.4(3)
C12A C13A C23A 112.2(4)
O14A C13A C8A 107.8(3)
C12A C13A C8A 110.0(3)
C23A C13A C8A 115.4(4)
C15A O14A C13A 117.3(3)
O14A C15A C6A 122.2(4)
O14A C15A C16A 115.8(4)
C6A C15A C16A 121.9(4)
C17A C16A C15A 121.4(4)
C16A C17A C18A 117.6(4)
C16A C17A C24A 119.6(4)
C18A C17A C24A 122.9(4)
C5A C18A C17A 119.6(4)
C5A C18A C1A 117.5(4)
C17A C18A C1A 122.6(4)
O1B C1B O2B 117.6(4)
O1B C1B C18B 126.2(5)
O2B C1B C18B 116.1(4)
C1B O2B C3B 119.3(3)
O2B C3B O4B 108.1(3)
O2B C3B C19B 106.4(3)
O4B C3B C19B 106.4(4)
O2B C3B C20B 110.9(3)
O4B C3B C20B 110.9(4)
C19B C3B C20B 113.9(4)
C5B O4B C3B 113.7(3)
O4B C5B C6B 117.1(4)
O4B C5B C18B 119.6(4)
C6B C5B C18B 123.2(4)
C15B C6B C5B 116.2(4)
C15B C6B C7B 122.1(4)
C5B C6B C7B 121.7(4)
C6B C7B C8B 110.6(3)
C7B C8B C13B 110.8(3)
C7B C8B C9B 114.8(3)
C13B C8B C9B 115.5(3)
C21B C9B C10B 112.6(4)
C21B C9B C22B 107.8(4)
C10B C9B C22B 109.8(4)
C21B C9B C8B 114.2(3)
C10B C9B C8B 104.9(3)
C22B C9B C8B 107.3(3)
C11B C10B C9B 114.4(4)
C11B C10B I10B 107.7(3)
C9B C10B I10B 113.2(3)
C10B C11B C12B 108.9(4)
C13B C12B C11B 111.6(4)
O14B C13B C12B 103.8(3)
O14B C13B C23B 106.0(3)
C12B C13B C23B 111.6(4)
O14B C13B C8B 107.7(3)
C12B C13B C8B 111.3(3)
C23B C13B C8B 115.5(4)
C15B O14B C13B 116.5(3)
O14B C15B C6B 122.3(4)
O14B C15B C16B 115.6(4)
C6B C15B C16B 122.1(4)
C17B C16B C15B 121.4(4)
C16B C17B C18B 118.0(4)
C16B C17B C24B 119.4(4)
C18B C17B C24B 122.6(4)
C5B C18B C17B 119.0(4)
C5B C18B C1B 117.8(4)
C17B C18B C1B 123.1(4)

loop_
_geom_bond_atom_site_label_1
_geom_bond_atom_site_label_2
_geom_bond_distance
O1A C1A 1.206(5)
C1A O2A 1.365(5)
C1A C18A 1.473(6)
O2A C3A 1.445(5)
C3A O4A 1.437(5)
C3A C19A 1.502(6)
C3A C20A 1.515(6)
O4A C5A 1.372(5)
C5A C18A 1.393(6)
C5A C6A 1.395(5)
C6A C15A 1.385(6)
C6A C7A 1.506(6)
C7A C8A 1.534(5)
C8A C13A 1.551(5)
C8A C9A 1.578(6)
C9A C22A 1.538(6)
C9A C21A 1.540(7)
C9A C10A 1.542(6)
C10A C11A 1.518(6)
C10A I10A 2.184(4)
C11A C12A 1.530(6)
C12A C13A 1.504(6)
C13A O14A 1.461(5)
C13A C23A 1.533(6)
O14A C15A 1.364(5)
C15A C16A 1.403(6)
C16A C17A 1.383(6)
C17A C18A 1.419(6)
C17A C24A 1.506(6)
O1B C1B 1.209(5)
C1B O2B 1.363(6)
C1B C18B 1.472(6)
O2B C3B 1.446(5)
C3B O4B 1.447(5)
C3B C19B 1.500(6)
C3B C20B 1.507(6)
O4B C5B 1.370(5)
C5B C6B 1.391(6)
C5B C18B 1.400(6)
C6B C15B 1.387(6)
C6B C7B 1.505(5)
C7B C8B 1.535(6)
C8B C13B 1.539(6)
C8B C9B 1.569(5)
C9B C21B 1.535(6)
C9B C10B 1.538(6)
C9B C22B 1.539(6)
C10B C11B 1.515(6)
C10B I10B 2.187(4)
C11B C12B 1.534(6)
C12B C13B 1.508(6)
C13B O14B 1.471(5)
C13B C23B 1.533(6)
O14B C15B 1.369(5)
C15B C16B 1.396(6)
C16B C17B 1.379(6)
C17B C18B 1.419(6)
C17B C24B 1.507(6)
